data_7048403
loop_
_publ_author_name
'Slater-Parry, Mari E'
'Durrant, James P.'
'Howells, Joshua M.'
'Pitak, Mateusz B.'
'Horton, Peter N.'
'Klooster, Wim T.'
'Coles, Simon J.'
'O'Connor, Helen M'
'Brechin, Euan K.'
'Barra, Anne-Laure'
'Jones, Leigh F.'

_publ_section_title
;
 Crowding out: ligand modifications and their structure directing effects
 on brucite-like {M<sub>x</sub>(\m<sub>3</sub>-OH)<sub>y</sub>} (M =
 Co(ii), Ni(ii)) core growth within polymetallic cages.
;
_journal_issue 4
_journal_name_full 'Dalton transactions (Cambridge, England : 2003)'
_journal_page_first 1477
_journal_page_last 1488
_journal_paper_doi 10.1039/c8dt04229b
_journal_volume 48
_journal_year 2019
_chemical_formula_moiety 'C93 H93 N6 O18 Co7 (N2 O6) (C4 H17 O4.5)'
_chemical_formula_sum 'C97 H110 Co7 N8 O28.5'
_chemical_formula_weight 2256.48
_chemical_name_common '[Co7]'
_chemical_properties_physical Moisture-sensitive
_space_group_crystal_system monoclinic
_space_group_IT_number 14
_space_group_name_Hall '-P 2ybc'
_space_group_name_H-M_alt 'P 1 21/c 1'
_symmetry_space_group_name_Hall '-P 2ybc'
_symmetry_space_group_name_H-M 'P 1 21/c 1'
_atom_sites_solution_hydrogens geom
_audit_creation_method SHELXL-2018/3
_audit_update_record
;
2018-12-18 deposited with the CCDC.
2018-12-20 downloaded from the CCDC.
;
_cell_angle_alpha 90
_cell_angle_beta 94.902(2)
_cell_angle_gamma 90
_cell_formula_units_Z 4
_cell_length_a 19.8705(5)
_cell_length_b 22.1327(4)
_cell_length_c 23.1956(4)
_cell_measurement_reflns_used 19171
_cell_measurement_temperature 100.0(1)
_cell_measurement_theta_max 27.3770
_cell_measurement_theta_min 2.7510
_cell_volume 10163.8(4)
_computing_cell_refinement 'crysalispro 1.171.39.9g (rigaku od, 2015)'
_computing_data_collection 'crysalispro 1.171.39.9g (rigaku od, 2015)'
_computing_data_reduction 'crysalispro 1.171.39.9g (rigaku od, 2015)'
_computing_molecular_graphics 'ORTEX - P. McArdle, J.Appl.Cryst.,1995,28,65-65.'
_computing_publication_material 'Oscail - P. McArdle, J.Appl.Cryst.,2017,50,320-326.'
_computing_structure_refinement 'SHELXL-2018/3 (Sheldrick, 2018)'
_computing_structure_solution 'SHELXT - G.M.Sheldrick,Acta Crystallogr.A71(2015)3-8.'
_diffrn_ambient_temperature 100.0(1)
_diffrn_measured_fraction_theta_full 0.999
_diffrn_measured_fraction_theta_max 0.999
_diffrn_measurement_device_type 'xtalab afc12 (rcd3): kappa single'
_diffrn_measurement_method '\w scans'
_diffrn_radiation_type MoK\a
_diffrn_radiation_wavelength 0.71073
_diffrn_reflns_av_R_equivalents 0.0726
_diffrn_reflns_av_unetI/netI 0.0700
_diffrn_reflns_Laue_measured_fraction_full 0.999
_diffrn_reflns_Laue_measured_fraction_max 0.999
_diffrn_reflns_limit_h_max 25
_diffrn_reflns_limit_h_min -25
_diffrn_reflns_limit_k_max 28
_diffrn_reflns_limit_k_min -28
_diffrn_reflns_limit_l_max 28
_diffrn_reflns_limit_l_min -30
_diffrn_reflns_number 119343
_diffrn_reflns_point_group_measured_fraction_full 0.999
_diffrn_reflns_point_group_measured_fraction_max 0.999
_diffrn_reflns_theta_full 25.242
_diffrn_reflns_theta_max 27.484
_diffrn_reflns_theta_min 2.691
_diffrn_source 'fine-focus sealed x-ray tube'
_exptl_absorpt_coefficient_mu 1.177
_exptl_absorpt_correction_T_max 1.00000
_exptl_absorpt_correction_T_min 0.77613
_exptl_absorpt_correction_type multi-scan
_exptl_absorpt_process_details
; 
crysalispro 1.171.39.9g (rigaku oxford diffraction, 2015) 
empirical absorption correction using spherical harmonics, 
 implemented in scale3 abspack scaling algorithm. 
;
_exptl_crystal_colour Red
_exptl_crystal_density_diffrn 1.309
_exptl_crystal_description Parallelepiped
_exptl_crystal_F_000 4120
_exptl_crystal_preparation 'Magnetic properties'
_exptl_crystal_recrystallization_method 'Re-crystallisation from solvent: methanol'
_exptl_crystal_size_max 0.10
_exptl_crystal_size_mid 0.08
_exptl_crystal_size_min 0.04
_refine_diff_density_max 1.706
_refine_diff_density_min -0.694
_refine_diff_density_rms 0.150
_refine_ls_extinction_method none
_refine_ls_goodness_of_fit_ref 1.335
_refine_ls_hydrogen_treatment constr
_refine_ls_matrix_type full
_refine_ls_number_parameters 1133
_refine_ls_number_reflns 23280
_refine_ls_number_restraints 6
_refine_ls_restrained_S_all 1.335
_refine_ls_R_factor_all 0.1906
_refine_ls_R_factor_gt 0.1737
_refine_ls_shift/su_max 0.003
_refine_ls_shift/su_mean 0.000
_refine_ls_structure_factor_coef Fsqd
_refine_ls_weighting_details 'w=1/[\s^2^(Fo^2^)+(0.0652P)^2^+129.0328P] where P=(Fo^2^+2Fc^2^)/3'
_refine_ls_weighting_scheme calc
_refine_ls_wR_factor_gt 0.3229
_refine_ls_wR_factor_ref 0.3316
_reflns_Friedel_coverage 0.000
_reflns_number_gt 19834
_reflns_number_total 23280
_reflns_threshold_expression 'I > 2\s(I)'
_cod_data_source_file c8dt04229b2.cif
_cod_data_source_block co7sq
_cod_depositor_comments 'Adding full bibliography for 7048397--7048403.cif.'
_cod_original_formula_sum 'C97 H110 Co7 N8 O28.50'
_cod_database_code 7048403
_shelx_shelxl_version_number 2018/3
_shelx_space_group_comment
; 
The symmetry employed for this shelxl refinement is uniquely defined 
by the following loop, which should always be used as a source of 
symmetry information in preference to the above space-group names. 
They are only intended as comments. 
;
_shelx_estimated_absorpt_t_min 0.891
_shelx_estimated_absorpt_t_max 0.954
_platon_squeeze_void_probe_radius 1.20

loop_
_space_group_symop_operation_xyz
'x, y, z'
'-x, y+1/2, -z+1/2'
'-x, -y, -z'
'x, -y-1/2, z-1/2'

loop_
_atom_site_label
_atom_site_type_symbol
_atom_site_fract_x
_atom_site_fract_y
_atom_site_fract_z
_atom_site_U_iso_or_equiv
_atom_site_adp_type
_atom_site_occupancy
_atom_site_site_symmetry_order
_atom_site_calc_flag
_atom_site_refinement_flags_posn
_atom_site_refinement_flags_adp
_atom_site_refinement_flags_occupancy
Co1 Co 0.500000 0.500000 0.500000 0.0361(5) Uani 1 2 d S . P
O1 O 0.4576(4) 0.4316(3) 0.6403(3) 0.0407(18) Uani 1 1 d . . .
N1 N 0.5239(5) 0.5217(4) 0.7108(4) 0.045(2) Uani 1 1 d . . .
C1 C 0.4060(7) 0.2592(5) 0.6162(5) 0.049(3) Uani 1 1 d . . .
H1A H 0.442818 0.230101 0.613839 0.074 Uiso 1 1 calc R U .
H1B H 0.375390 0.257039 0.580846 0.074 Uiso 1 1 calc R U .
H1C H 0.381083 0.249725 0.649729 0.074 Uiso 1 1 calc R U .
Co2 Co 0.41533(8) 0.40417(6) 0.56107(6) 0.0384(4) Uani 1 1 d . . .
O2 O 0.4334(4) 0.3188(3) 0.6223(3) 0.048(2) Uani 1 1 d . . .
N2 N 0.3141(5) 0.3931(4) 0.5745(4) 0.045(2) Uani 1 1 d . . .
C2 C 0.4729(6) 0.3308(5) 0.6735(5) 0.040(3) Uani 1 1 d . . .
Co3 Co 0.48389(8) 0.37029(6) 0.44745(6) 0.0359(4) Uani 1 1 d . . .
O3 O 0.3973(4) 0.3579(3) 0.4883(3) 0.0373(17) Uani 1 1 d . . .
N3 N 0.5302(5) 0.2846(4) 0.4553(4) 0.043(2) Uani 1 1 d . . .
C3 C 0.4982(8) 0.2904(5) 0.7131(5) 0.060(4) Uani 1 1 d . . .
H3 H 0.488647 0.248583 0.707627 0.072 Uiso 1 1 calc R U .
Co4 Co 0.52807(9) 0.47985(6) 0.37125(6) 0.0414(4) Uani 1 1 d . . .
O4 O 0.4055(4) 0.3222(3) 0.3837(3) 0.0428(19) Uani 1 1 d . . .
N4 N -0.1570(4) -0.1274(4) 0.5901(3) 0.0346(19) Uani 1 1 d . . .
C4 C 0.5384(8) 0.3095(5) 0.7622(6) 0.059(4) Uani 1 1 d . . .
H4 H 0.556334 0.280936 0.789964 0.071 Uiso 1 1 calc R U .
Co5 Co 0.000000 0.000000 0.500000 0.0294(4) Uani 1 2 d S . P
O5 O 0.5480(4) 0.3901(3) 0.3881(3) 0.0450(19) Uani 1 1 d . . .
N5 N 0.0941(5) -0.2016(4) 0.4885(4) 0.042(2) Uani 1 1 d . . .
C5 C 0.5517(7) 0.3697(6) 0.7700(5) 0.055(3) Uani 1 1 d . . .
H5 H 0.579511 0.382429 0.803099 0.066 Uiso 1 1 calc R U .
Co6 Co -0.05887(7) -0.10037(5) 0.57528(5) 0.0318(3) Uani 1 1 d . . .
O6 O 0.6207(5) 0.4467(3) 0.3196(3) 0.057(2) Uani 1 1 d . . .
N6 N -0.0268(5) -0.0515(4) 0.2971(4) 0.037(2) Uani 1 1 d . . .
C6 C 0.5252(6) 0.4135(5) 0.7300(5) 0.048(3) Uani 1 1 d . . .
Co7 Co 0.02011(7) -0.13598(5) 0.46715(5) 0.0328(3) Uani 1 1 d . . .
O7 O 0.5116(4) 0.4078(3) 0.5250(3) 0.0424(19) Uani 1 1 d D . .
C7 C 0.4857(6) 0.3946(4) 0.6810(4) 0.038(3) Uani 1 1 d . . .
Co8 Co 0.03085(7) -0.03170(5) 0.37420(5) 0.0280(3) Uani 1 1 d . . .
O8 O 0.4149(4) 0.4962(3) 0.5491(3) 0.0428(19) Uani 1 1 d D . .
C8 C 0.5409(7) 0.4776(5) 0.7423(5) 0.049(3) Uani 1 1 d . . .
H8 H 0.566624 0.486175 0.777818 0.058 Uiso 1 1 calc R U .
O9 O 0.4539(4) 0.4621(3) 0.4237(3) 0.0433(19) Uani 1 1 d D . .
C9 C 0.5422(8) 0.5842(5) 0.7318(5) 0.059(4) Uani 1 1 d . . .
H9A H 0.501475 0.609868 0.725596 0.071 Uiso 1 1 calc R U .
H9B H 0.576263 0.600554 0.707171 0.071 Uiso 1 1 calc R U .
O10 O -0.0622(4) -0.1608(3) 0.5118(3) 0.0337(16) Uani 1 1 d . . .
C10 C 0.5697(7) 0.5905(5) 0.7942(5) 0.049(3) Uani 1 1 d . . .
O11 O -0.0405(4) -0.2077(3) 0.4135(3) 0.0414(18) Uani 1 1 d . . .
C11 C 0.6357(9) 0.6028(6) 0.8096(7) 0.070(4) Uani 1 1 d . . .
H11 H 0.666088 0.607817 0.780502 0.084 Uiso 1 1 calc R U .
O12 O 0.0756(3) -0.1106(3) 0.4027(3) 0.0304(15) Uani 1 1 d . . .
C12 C 0.6594(9) 0.6081(7) 0.8675(9) 0.087(5) Uani 1 1 d . . .
H12 H 0.705598 0.617305 0.877737 0.104 Uiso 1 1 calc R U .
O13 O 0.1290(4) -0.0440(3) 0.3282(3) 0.0375(17) Uani 1 1 d . . .
C13 C 0.6164(12) 0.6002(6) 0.9098(7) 0.084(6) Uani 1 1 d . . .
H13 H 0.632997 0.603013 0.949317 0.100 Uiso 1 1 calc R U .
O14 O 0.0237(4) 0.0540(3) 0.3521(3) 0.0331(16) Uani 1 1 d . . .
C14 C 0.5504(10) 0.5885(6) 0.8955(6) 0.065(4) Uani 1 1 d . . .
H14 H 0.520494 0.583741 0.924985 0.078 Uiso 1 1 calc R U .
O15 O 0.0276(4) 0.1700(3) 0.3520(3) 0.0407(18) Uani 1 1 d . . .
C15 C 0.5263(8) 0.5835(6) 0.8380(6) 0.061(4) Uani 1 1 d . . .
H15 H 0.479791 0.575152 0.828206 0.073 Uiso 1 1 calc R U .
O16 O -0.0808(3) -0.0146(3) 0.5497(3) 0.0311(15) Uani 1 1 d D . .
C16 C 0.4189(7) 0.2815(5) 0.3368(5) 0.051(3) Uani 1 1 d . . .
H16A H 0.408590 0.239928 0.347710 0.076 Uiso 1 1 calc R U .
H16B H 0.466573 0.284378 0.329327 0.076 Uiso 1 1 calc R U .
H16C H 0.390494 0.292722 0.301846 0.076 Uiso 1 1 calc R U .
O17 O 0.0356(4) -0.0827(3) 0.5378(3) 0.0392(18) Uani 1 1 d D . .
C17 C 0.3405(6) 0.3214(4) 0.4015(4) 0.043(3) Uani 1 1 d . . .
O18 O -0.0341(4) -0.0581(3) 0.4313(3) 0.0352(17) Uani 1 1 d D . .
C18 C 0.2849(7) 0.3038(6) 0.3697(5) 0.050(3) Uani 1 1 d . . .
H18 H 0.287964 0.288911 0.331580 0.060 Uiso 1 1 calc R U .
C19 C 0.2228(7) 0.3071(7) 0.3924(6) 0.066(4) Uani 1 1 d . . .
H19 H 0.183223 0.293701 0.370181 0.080 Uiso 1 1 calc R U .
C20 C 0.2185(7) 0.3299(6) 0.4470(5) 0.059(4) Uani 1 1 d . . .
H20 H 0.175448 0.332874 0.461630 0.071 Uiso 1 1 calc R U .
C21 C 0.2743(6) 0.3484(5) 0.4808(5) 0.046(3) Uani 1 1 d . . .
C22 C 0.3410(6) 0.3436(4) 0.4595(5) 0.043(3) Uani 1 1 d . . .
C23 C 0.2675(6) 0.3726(5) 0.5395(5) 0.044(3) Uani 1 1 d . . .
H23 H 0.223268 0.372676 0.552164 0.053 Uiso 1 1 calc R U .
C24 C 0.2967(7) 0.4181(6) 0.6320(5) 0.056(3) Uani 1 1 d . . .
H24A H 0.316321 0.459060 0.636619 0.067 Uiso 1 1 calc R U .
H24B H 0.318829 0.392470 0.663068 0.067 Uiso 1 1 calc R U .
C25 C 0.2219(7) 0.4220(5) 0.6408(5) 0.050(3) Uani 1 1 d . . .
C26 C 0.1920(6) 0.3801(5) 0.6730(4) 0.048(3) Uani 1 1 d . . .
H26 H 0.217763 0.347097 0.689061 0.058 Uiso 1 1 calc R U .
C27 C 0.1244(7) 0.3850(6) 0.6828(5) 0.061(4) Uani 1 1 d . . .
H27 H 0.104827 0.356192 0.706686 0.073 Uiso 1 1 calc R U .
C28 C 0.0851(9) 0.4314(9) 0.6579(7) 0.082(5) Uani 1 1 d . . .
H28 H 0.038105 0.433817 0.662575 0.099 Uiso 1 1 calc R U .
C29 C 0.1167(11) 0.4742(8) 0.6262(7) 0.091(6) Uani 1 1 d . . .
H29 H 0.091319 0.507331 0.609956 0.109 Uiso 1 1 calc R U .
C30 C 0.1828(9) 0.4696(6) 0.6179(6) 0.070(4) Uani 1 1 d . . .
H30 H 0.203108 0.499720 0.595817 0.084 Uiso 1 1 calc R U .
C31 C 0.6452(7) 0.4762(5) 0.2704(5) 0.056(4) Uani 1 1 d . . .
H31A H 0.694505 0.479161 0.275685 0.084 Uiso 1 1 calc R U .
H31B H 0.625698 0.516854 0.266465 0.084 Uiso 1 1 calc R U .
H31C H 0.631967 0.452810 0.235347 0.084 Uiso 1 1 calc R U .
C32 C 0.6397(8) 0.3878(5) 0.3310(6) 0.064(4) Uani 1 1 d . . .
C33 C 0.6929(8) 0.3578(6) 0.3081(8) 0.089(6) Uani 1 1 d . . .
H33 H 0.719526 0.377658 0.281734 0.106 Uiso 1 1 calc R U .
C34 C 0.7067(10) 0.2980(7) 0.3246(9) 0.109(8) Uani 1 1 d . . .
H34 H 0.742729 0.276904 0.309215 0.131 Uiso 1 1 calc R U .
C35 C 0.6682(8) 0.2698(7) 0.3631(8) 0.089(6) Uani 1 1 d . . .
H35 H 0.678061 0.229221 0.374210 0.107 Uiso 1 1 calc R U .
C36 C 0.6150(7) 0.2999(5) 0.3862(6) 0.059(4) Uani 1 1 d . . .
C37 C -0.1146(6) -0.1840(4) 0.4829(4) 0.034(2) Uani 1 1 d . . .
C38 C 0.5793(7) 0.2670(5) 0.4281(6) 0.056(3) Uani 1 1 d . . .
H38 H 0.594740 0.227064 0.436327 0.067 Uiso 1 1 calc R U .
C39 C 0.4999(6) 0.2430(5) 0.4964(5) 0.042(3) Uani 1 1 d . . .
H39A H 0.450567 0.241080 0.486006 0.050 Uiso 1 1 calc R U .
H39B H 0.507025 0.260267 0.535764 0.050 Uiso 1 1 calc R U .
C40 C 0.5278(6) 0.1789(5) 0.4978(5) 0.044(3) Uani 1 1 d . . .
C41 C 0.5834(7) 0.1626(5) 0.5333(6) 0.062(4) Uani 1 1 d . . .
H41 H 0.603852 0.191204 0.559913 0.075 Uiso 1 1 calc R U .
C42 C 0.6104(8) 0.1042(6) 0.5308(7) 0.074(4) Uani 1 1 d . . .
H42 H 0.649585 0.093389 0.555060 0.089 Uiso 1 1 calc R U .
C43 C 0.5802(9) 0.0632(6) 0.4936(6) 0.068(4) Uani 1 1 d . . .
H43 H 0.598373 0.023603 0.491889 0.082 Uiso 1 1 calc R U .
C44 C 0.5242(9) 0.0782(6) 0.4586(6) 0.069(4) Uani 1 1 d . . .
H44 H 0.503246 0.048991 0.432999 0.083 Uiso 1 1 calc R U .
C45 C 0.4975(7) 0.1366(5) 0.4605(5) 0.053(3) Uani 1 1 d . . .
H45 H 0.458466 0.147158 0.435976 0.063 Uiso 1 1 calc R U .
C46 C 0.5789(16) 0.3799(15) 0.5618(14) 0.080(9) Uiso 0.5 1 d D . P
H46A H 0.572052 0.336733 0.568681 0.120 Uiso 0.5 1 calc R U P
H46B H 0.586332 0.400983 0.598934 0.120 Uiso 0.5 1 calc R U P
H46C H 0.618299 0.385364 0.539682 0.120 Uiso 0.5 1 calc R U P
C47 C 0.3563(9) 0.5264(9) 0.5326(8) 0.030(4) Uiso 0.5 1 d D . P
H47A H 0.332726 0.505867 0.499320 0.045 Uiso 0.5 1 calc R U P
H47B H 0.366910 0.567907 0.521933 0.045 Uiso 0.5 1 calc R U P
H47C H 0.327415 0.526898 0.564785 0.045 Uiso 0.5 1 calc R U P
C48 C 0.3848(12) 0.4759(11) 0.4020(10) 0.047(6) Uiso 0.5 1 d D . P
H48A H 0.382172 0.517796 0.388390 0.071 Uiso 0.5 1 calc R U P
H48B H 0.354932 0.470461 0.433082 0.071 Uiso 0.5 1 calc R U P
H48C H 0.370797 0.448650 0.369873 0.071 Uiso 0.5 1 calc R U P
C49 C -0.0187(7) -0.2524(5) 0.3733(4) 0.049(3) Uani 1 1 d . . .
H49A H -0.030307 -0.292921 0.386421 0.074 Uiso 1 1 calc R U .
H49B H 0.030311 -0.249553 0.371604 0.074 Uiso 1 1 calc R U .
H49C H -0.041360 -0.245093 0.334736 0.074 Uiso 1 1 calc R U .
O50 O -0.1680(8) -0.0739(7) 0.3800(7) 0.047(4) Uiso 0.5 1 d . . P
C50 C -0.1065(6) -0.2121(4) 0.4285(4) 0.036(2) Uani 1 1 d . . .
C51 C -0.1570(6) -0.2379(5) 0.3961(4) 0.046(3) Uani 1 1 d . . .
H51 H -0.148656 -0.256711 0.360547 0.055 Uiso 1 1 calc R U .
C52 C -0.2219(7) -0.2375(6) 0.4141(5) 0.057(3) Uani 1 1 d . . .
H52 H -0.258383 -0.255419 0.391000 0.068 Uiso 1 1 calc R U .
C53 C -0.2325(6) -0.2104(6) 0.4663(5) 0.048(3) Uani 1 1 d . . .
H53 H -0.276799 -0.210215 0.478812 0.058 Uiso 1 1 calc R U .
C54 C -0.1814(6) -0.1839(4) 0.5006(4) 0.034(2) Uani 1 1 d . . .
C55 C 0.6002(7) 0.3581(5) 0.3706(5) 0.050(3) Uani 1 1 d . . .
C56 C -0.1957(5) -0.1568(4) 0.5566(4) 0.035(2) Uani 1 1 d . . .
H56 H -0.239930 -0.162918 0.568070 0.042 Uiso 1 1 calc R U .
C57 C -0.1799(7) -0.1053(7) 0.6453(5) 0.059(4) Uani 1 1 d . . .
H57A H -0.159186 -0.065221 0.653323 0.071 Uiso 1 1 calc R U .
H57B H -0.161480 -0.132918 0.676345 0.071 Uiso 1 1 calc R U .
C58 C -0.2539(6) -0.0994(4) 0.6503(4) 0.039(2) Uani 1 1 d . . .
C59 C -0.2916(7) -0.0527(5) 0.6226(5) 0.049(3) Uani 1 1 d . . .
H59 H -0.270001 -0.025449 0.598506 0.059 Uiso 1 1 calc R U .
C60 C -0.3572(8) -0.0456(7) 0.6292(7) 0.071(4) Uani 1 1 d . . .
H60 H -0.381339 -0.013842 0.609183 0.086 Uiso 1 1 calc R U .
C61 C -0.3906(7) -0.0834(7) 0.6644(6) 0.067(4) Uani 1 1 d . . .
H61 H -0.437370 -0.078324 0.668617 0.080 Uiso 1 1 calc R U .
C62 C -0.3545(7) -0.1283(6) 0.6928(5) 0.058(4) Uani 1 1 d . . .
H62 H -0.376464 -0.154166 0.718017 0.070 Uiso 1 1 calc R U .
C63 C -0.2877(6) -0.1370(4) 0.6861(4) 0.037(2) Uani 1 1 d . . .
H63 H -0.264104 -0.169000 0.706166 0.045 Uiso 1 1 calc R U .
C64 C 0.1399(6) -0.0210(5) 0.2714(4) 0.036(2) Uani 1 1 d . . .
H64A H 0.182067 0.002176 0.273485 0.054 Uiso 1 1 calc R U .
H64B H 0.102147 0.005325 0.257732 0.054 Uiso 1 1 calc R U .
H64C H 0.142829 -0.054794 0.244471 0.054 Uiso 1 1 calc R U .
C65 C 0.1679(5) -0.0904(4) 0.3499(4) 0.030(2) Uani 1 1 d . . .
C66 C 0.2306(6) -0.1054(5) 0.3335(5) 0.049(3) Uani 1 1 d . . .
H66 H 0.250319 -0.082126 0.304861 0.059 Uiso 1 1 calc R U .
C67 C 0.2649(6) -0.1542(6) 0.3585(6) 0.053(3) Uani 1 1 d . . .
H67 H 0.307550 -0.165336 0.346124 0.063 Uiso 1 1 calc R U .
C68 C 0.2381(6) -0.1864(6) 0.4009(6) 0.053(3) Uani 1 1 d . . .
H68 H 0.263117 -0.218840 0.418931 0.064 Uiso 1 1 calc R U .
C69 C 0.1742(6) -0.1724(5) 0.4184(5) 0.043(3) Uani 1 1 d . . .
C70 C 0.1371(5) -0.1255(4) 0.3926(3) 0.0238(19) Uani 1 1 d . . .
C71 C 0.1495(6) -0.2075(5) 0.4666(5) 0.046(3) Uani 1 1 d . . .
H71 H 0.178853 -0.238078 0.482875 0.055 Uiso 1 1 calc R U .
C72 C 0.0831(8) -0.2437(5) 0.5376(5) 0.061(4) Uani 1 1 d . . .
H72A H 0.049590 -0.225868 0.561885 0.073 Uiso 1 1 calc R U .
H72B H 0.126060 -0.248839 0.562115 0.073 Uiso 1 1 calc R U .
C73 C 0.0584(9) -0.3045(6) 0.5157(5) 0.066(4) Uani 1 1 d . . .
C74 C 0.1045(11) -0.3491(6) 0.5028(8) 0.100(7) Uani 1 1 d . . .
H74 H 0.151711 -0.341679 0.508074 0.120 Uiso 1 1 calc R U .
C75 C 0.0797(14) -0.4054(8) 0.4816(9) 0.121(10) Uani 1 1 d . . .
H75 H 0.110602 -0.435018 0.470433 0.145 Uiso 1 1 calc R U .
C76 C 0.0141(14) -0.4178(7) 0.4771(7) 0.105(8) Uani 1 1 d . . .
H76 H -0.001139 -0.456726 0.464777 0.126 Uiso 1 1 calc R U .
C77 C -0.0320(10) -0.3747(8) 0.4901(6) 0.084(5) Uani 1 1 d . . .
H77 H -0.079026 -0.383121 0.485790 0.101 Uiso 1 1 calc R U .
C78 C -0.0082(10) -0.3181(6) 0.5099(5) 0.071(5) Uani 1 1 d . . .
H78 H -0.039914 -0.288448 0.519556 0.085 Uiso 1 1 calc R U .
C79 C 0.0466(7) 0.2329(5) 0.3503(5) 0.053(3) Uani 1 1 d . . .
H79A H 0.071737 0.240159 0.316386 0.079 Uiso 1 1 calc R U .
H79B H 0.075171 0.243031 0.385514 0.079 Uiso 1 1 calc R U .
H79C H 0.005951 0.258073 0.347834 0.079 Uiso 1 1 calc R U .
C80 C -0.0088(6) 0.1453(5) 0.3045(4) 0.042(3) Uani 1 1 d . . .
C81 C -0.0403(7) 0.1767(5) 0.2592(6) 0.057(4) Uani 1 1 d . . .
H81 H -0.035985 0.219376 0.257404 0.068 Uiso 1 1 calc R U .
C82 C -0.0786(8) 0.1459(7) 0.2159(6) 0.067(4) Uani 1 1 d . . .
H82 H -0.100808 0.167531 0.184394 0.080 Uiso 1 1 calc R U .
C83 C -0.0842(7) 0.0855(6) 0.2183(5) 0.056(3) Uani 1 1 d . . .
H83 H -0.111536 0.065215 0.188719 0.067 Uiso 1 1 calc R U .
C84 C -0.0507(6) 0.0509(4) 0.2636(5) 0.038(2) Uani 1 1 d . . .
C85 C -0.0110(5) 0.0812(4) 0.3073(5) 0.037(3) Uani 1 1 d . . .
C86 C -0.0577(5) -0.0140(5) 0.2621(5) 0.038(2) Uani 1 1 d . . .
H86 H -0.088154 -0.030443 0.232427 0.046 Uiso 1 1 calc R U .
C87 C -0.0389(6) -0.1165(5) 0.2805(5) 0.045(3) Uani 1 1 d . . .
H87A H -0.084522 -0.121384 0.260390 0.054 Uiso 1 1 calc R U .
H87B H -0.035613 -0.142284 0.315532 0.054 Uiso 1 1 calc R U .
C88 C 0.0694(7) -0.1669(5) 0.2608(5) 0.048(3) Uani 1 1 d . . .
H88 H 0.073645 -0.180188 0.299911 0.058 Uiso 1 1 calc R U .
C89 C 0.0142(7) -0.1344(5) 0.2411(5) 0.050(3) Uani 1 1 d . . .
C90 C 0.0077(9) -0.1153(6) 0.1835(5) 0.068(4) Uani 1 1 d . . .
H90 H -0.031716 -0.093864 0.169523 0.082 Uiso 1 1 calc R U .
C91 C 0.0567(10) -0.1267(6) 0.1464(6) 0.073(5) Uani 1 1 d . . .
H91 H 0.052138 -0.112335 0.107685 0.087 Uiso 1 1 calc R U .
C92 C 0.1121(9) -0.1593(6) 0.1668(5) 0.067(5) Uani 1 1 d . . .
H92 H 0.145986 -0.167683 0.141410 0.080 Uiso 1 1 calc R U .
C93 C 0.1208(7) -0.1813(6) 0.2245(6) 0.059(4) Uani 1 1 d . . .
H93 H 0.159160 -0.204474 0.238058 0.071 Uiso 1 1 calc R U .
C94 C 0.0982(12) -0.0894(12) 0.5761(11) 0.053(6) Uiso 0.5 1 d D . P
H94A H 0.094494 -0.124953 0.600869 0.080 Uiso 0.5 1 calc R U P
H94B H 0.105191 -0.053297 0.600270 0.080 Uiso 0.5 1 calc R U P
H94C H 0.136523 -0.094578 0.552630 0.080 Uiso 0.5 1 calc R U P
C95 C -0.1504(10) 0.0016(9) 0.5250(9) 0.033(4) Uiso 0.5 1 d D . P
H95A H -0.169183 -0.031729 0.500814 0.050 Uiso 0.5 1 calc R U P
H95B H -0.148472 0.038156 0.501382 0.050 Uiso 0.5 1 calc R U P
H95C H -0.179170 0.008886 0.556524 0.050 Uiso 0.5 1 calc R U P
C96 C -0.1071(15) -0.0606(14) 0.4080(13) 0.070(8) Uiso 0.5 1 d D . P
H96A H -0.121040 -0.020943 0.392382 0.105 Uiso 0.5 1 calc R U P
H96B H -0.135076 -0.071443 0.439257 0.105 Uiso 0.5 1 calc R U P
H96C H -0.112803 -0.090953 0.377231 0.105 Uiso 0.5 1 calc R U P

loop_
_atom_site_aniso_label
_atom_site_aniso_U_11
_atom_site_aniso_U_22
_atom_site_aniso_U_33
_atom_site_aniso_U_23
_atom_site_aniso_U_13
_atom_site_aniso_U_12
Co1 0.0596(13) 0.0251(9) 0.0271(9) -0.0034(7) 0.0249(9) -0.0140(9)
O1 0.074(5) 0.023(3) 0.028(4) -0.008(3) 0.017(4) -0.013(3)
N1 0.079(7) 0.031(5) 0.028(4) -0.002(4) 0.019(5) -0.013(4)
C1 0.083(9) 0.026(5) 0.043(6) -0.004(5) 0.028(6) -0.013(5)
Co2 0.0624(10) 0.0298(7) 0.0268(7) -0.0066(5) 0.0255(7) -0.0194(6)
O2 0.081(6) 0.026(4) 0.041(4) 0.000(3) 0.029(4) -0.021(4)
N2 0.079(7) 0.033(5) 0.028(4) -0.008(4) 0.037(5) -0.020(5)
C2 0.049(6) 0.040(6) 0.035(6) -0.005(5) 0.023(5) -0.023(5)
Co3 0.0589(9) 0.0224(6) 0.0307(7) -0.0031(5) 0.0282(7) -0.0107(6)
O3 0.053(5) 0.030(4) 0.032(4) -0.011(3) 0.021(3) -0.020(3)
N3 0.066(6) 0.030(4) 0.037(5) -0.002(4) 0.029(4) -0.014(4)
C3 0.105(11) 0.031(6) 0.048(7) 0.006(5) 0.026(7) -0.006(6)
Co4 0.0776(11) 0.0225(7) 0.0285(7) -0.0041(5) 0.0298(7) -0.0147(7)
O4 0.074(5) 0.027(4) 0.033(4) -0.008(3) 0.036(4) -0.009(3)
N4 0.052(5) 0.025(4) 0.029(4) -0.008(3) 0.014(4) -0.014(4)
C4 0.098(11) 0.035(6) 0.047(7) 0.017(5) 0.020(7) 0.002(6)
Co5 0.0463(11) 0.0202(8) 0.0247(9) -0.0021(7) 0.0203(8) -0.0015(8)
O5 0.067(5) 0.032(4) 0.041(4) -0.011(3) 0.035(4) -0.018(4)
N5 0.076(7) 0.023(4) 0.031(4) 0.006(3) 0.030(5) 0.012(4)
C5 0.078(9) 0.049(7) 0.040(6) 0.002(5) 0.020(6) -0.004(6)
Co6 0.0542(9) 0.0202(6) 0.0243(6) -0.0049(5) 0.0231(6) -0.0038(6)
O6 0.095(7) 0.038(4) 0.046(5) 0.000(4) 0.054(5) -0.015(4)
N6 0.049(5) 0.032(4) 0.031(4) -0.008(4) 0.014(4) -0.006(4)
C6 0.072(8) 0.039(6) 0.037(6) 0.007(5) 0.031(6) -0.010(5)
Co7 0.0593(9) 0.0180(6) 0.0252(6) -0.0005(5) 0.0277(6) 0.0007(6)
O7 0.071(5) 0.026(3) 0.035(4) -0.009(3) 0.030(4) -0.018(3)
C7 0.062(7) 0.029(5) 0.028(5) -0.003(4) 0.031(5) -0.006(5)
Co8 0.0486(8) 0.0164(6) 0.0215(6) -0.0003(5) 0.0175(6) -0.0004(5)
O8 0.077(5) 0.026(3) 0.029(4) -0.006(3) 0.028(4) -0.013(3)
C8 0.083(9) 0.033(6) 0.034(6) -0.003(5) 0.030(6) -0.006(6)
O9 0.075(5) 0.020(3) 0.039(4) -0.009(3) 0.032(4) -0.015(3)
C9 0.109(11) 0.034(6) 0.035(6) 0.003(5) 0.016(7) -0.021(7)
O10 0.064(5) 0.014(3) 0.026(3) -0.008(3) 0.023(3) -0.008(3)
C10 0.091(10) 0.021(5) 0.038(6) -0.013(4) 0.022(6) -0.022(5)
O11 0.079(5) 0.016(3) 0.033(4) -0.005(3) 0.031(4) -0.004(3)
C11 0.106(13) 0.044(7) 0.065(9) -0.007(7) 0.035(9) -0.010(8)
O12 0.049(4) 0.019(3) 0.028(3) 0.002(3) 0.026(3) -0.001(3)
C12 0.087(12) 0.062(10) 0.109(15) -0.020(10) -0.009(11) 0.020(9)
O13 0.068(5) 0.025(3) 0.023(3) 0.002(3) 0.025(3) 0.005(3)
C13 0.152(18) 0.038(8) 0.058(9) -0.007(7) -0.006(11) 0.030(10)
O14 0.063(5) 0.018(3) 0.020(3) 0.004(3) 0.012(3) 0.006(3)
C14 0.121(14) 0.036(7) 0.041(7) -0.004(5) 0.026(8) -0.002(8)
O15 0.070(5) 0.017(3) 0.041(4) 0.004(3) 0.035(4) 0.001(3)
C15 0.089(10) 0.041(7) 0.055(8) -0.002(6) 0.020(7) -0.012(7)
O16 0.049(4) 0.020(3) 0.029(3) 0.000(3) 0.027(3) 0.002(3)
C16 0.086(9) 0.031(6) 0.040(6) -0.023(5) 0.030(6) -0.021(6)
O17 0.073(5) 0.019(3) 0.030(4) -0.010(3) 0.028(4) -0.007(3)
C17 0.078(8) 0.023(5) 0.031(5) 0.002(4) 0.028(6) -0.002(5)
O18 0.064(5) 0.015(3) 0.032(3) 0.000(3) 0.035(3) -0.011(3)
C18 0.072(9) 0.054(7) 0.027(5) -0.011(5) 0.017(6) -0.008(6)
C19 0.068(9) 0.089(11) 0.043(7) -0.019(7) 0.012(7) -0.017(8)
C20 0.061(8) 0.075(9) 0.045(7) -0.021(7) 0.022(6) -0.015(7)
C21 0.072(8) 0.035(6) 0.034(6) -0.001(5) 0.026(6) -0.012(5)
C22 0.079(8) 0.014(4) 0.042(6) 0.002(4) 0.038(6) -0.003(5)
C23 0.070(8) 0.030(5) 0.039(6) -0.009(5) 0.034(6) -0.010(5)
C24 0.076(9) 0.062(8) 0.035(6) -0.024(6) 0.036(6) -0.027(7)
C25 0.083(9) 0.035(6) 0.036(6) -0.020(5) 0.035(6) -0.010(6)
C26 0.070(8) 0.050(7) 0.028(5) -0.018(5) 0.026(5) -0.021(6)
C27 0.089(10) 0.062(8) 0.037(6) -0.033(6) 0.042(7) -0.034(8)
C28 0.087(11) 0.101(13) 0.065(10) -0.050(10) 0.046(9) 0.004(10)
C29 0.131(16) 0.076(11) 0.069(10) -0.030(9) 0.029(11) 0.037(11)
C30 0.122(13) 0.028(6) 0.066(9) -0.011(6) 0.038(9) -0.005(7)
C31 0.098(10) 0.038(6) 0.039(6) -0.011(5) 0.045(7) -0.024(6)
C32 0.111(11) 0.030(6) 0.063(8) -0.005(5) 0.067(8) -0.011(6)
C33 0.108(12) 0.051(8) 0.122(14) -0.002(9) 0.097(11) 0.002(8)
C34 0.128(15) 0.056(9) 0.161(19) 0.012(11) 0.113(14) 0.017(10)
C35 0.107(12) 0.049(8) 0.127(14) 0.001(9) 0.100(12) 0.006(8)
C36 0.084(9) 0.025(5) 0.078(9) -0.011(6) 0.063(8) -0.005(5)
C37 0.077(8) 0.007(4) 0.020(4) 0.000(3) 0.023(5) -0.007(4)
C38 0.075(9) 0.028(6) 0.070(8) -0.011(5) 0.043(7) -0.013(5)
C39 0.059(7) 0.032(5) 0.039(6) 0.003(4) 0.029(5) -0.004(5)
C40 0.065(8) 0.027(5) 0.045(6) 0.001(5) 0.023(6) -0.008(5)
C41 0.080(10) 0.032(6) 0.074(9) -0.008(6) 0.007(8) -0.009(6)
C42 0.087(11) 0.039(7) 0.097(12) 0.007(8) 0.001(9) 0.001(7)
C43 0.115(13) 0.030(6) 0.063(9) -0.009(6) 0.021(9) 0.005(7)
C44 0.120(13) 0.041(7) 0.047(7) -0.002(6) 0.014(8) -0.011(8)
C45 0.079(9) 0.040(6) 0.041(6) 0.013(5) 0.015(6) 0.002(6)
C49 0.100(10) 0.027(5) 0.026(5) -0.010(4) 0.036(6) -0.006(6)
C50 0.072(7) 0.017(4) 0.022(5) 0.003(4) 0.024(5) -0.004(4)
C51 0.074(8) 0.045(6) 0.021(5) -0.004(5) 0.016(5) 0.003(6)
C52 0.074(9) 0.065(8) 0.032(6) -0.016(6) 0.009(6) -0.010(7)
C53 0.063(8) 0.057(7) 0.029(5) -0.009(5) 0.022(5) 0.001(6)
C54 0.059(7) 0.028(5) 0.016(4) -0.004(4) 0.009(4) -0.006(4)
C55 0.080(9) 0.039(6) 0.036(6) -0.012(5) 0.036(6) -0.016(6)
C56 0.044(6) 0.032(5) 0.032(5) -0.005(4) 0.022(5) -0.001(4)
C57 0.068(8) 0.080(9) 0.034(6) -0.029(6) 0.028(6) -0.005(7)
C58 0.061(7) 0.028(5) 0.030(5) -0.015(4) 0.021(5) -0.004(5)
C59 0.094(10) 0.021(5) 0.037(6) -0.003(4) 0.028(6) -0.013(5)
C60 0.088(11) 0.062(9) 0.064(9) -0.010(7) 0.014(8) 0.028(8)
C61 0.061(9) 0.085(11) 0.058(8) -0.039(8) 0.022(7) 0.006(8)
C62 0.081(10) 0.062(8) 0.037(6) -0.014(6) 0.031(6) -0.037(7)
C63 0.069(7) 0.015(4) 0.031(5) -0.005(4) 0.020(5) -0.009(4)
C64 0.056(7) 0.040(6) 0.015(4) -0.004(4) 0.019(4) -0.013(5)
C65 0.036(5) 0.026(5) 0.029(5) -0.014(4) 0.013(4) -0.016(4)
C66 0.055(7) 0.046(7) 0.048(7) 0.001(5) 0.022(6) -0.010(6)
C67 0.034(6) 0.068(8) 0.059(8) 0.002(7) 0.019(6) 0.002(6)
C68 0.050(7) 0.047(7) 0.064(8) 0.008(6) 0.018(6) 0.006(6)
C69 0.053(7) 0.041(6) 0.037(6) -0.005(5) 0.022(5) -0.003(5)
C70 0.033(5) 0.027(4) 0.009(4) 0.001(3) -0.010(3) 0.003(4)
C71 0.070(8) 0.036(6) 0.033(6) 0.007(5) 0.013(6) 0.014(5)
C72 0.108(11) 0.038(6) 0.044(7) 0.021(5) 0.053(7) 0.023(7)
C73 0.122(13) 0.055(8) 0.029(6) 0.017(6) 0.039(8) 0.012(8)
C74 0.182(19) 0.028(7) 0.104(13) 0.010(7) 0.096(13) 0.032(9)
C75 0.21(2) 0.049(10) 0.123(17) 0.012(10) 0.122(18) 0.037(13)
C76 0.21(2) 0.042(8) 0.068(10) 0.016(7) 0.073(14) 0.013(12)
C77 0.134(15) 0.070(10) 0.050(8) 0.012(8) 0.021(9) 0.008(10)
C78 0.136(15) 0.041(7) 0.038(7) 0.000(6) 0.015(8) 0.017(9)
C79 0.095(10) 0.024(5) 0.046(6) 0.008(5) 0.041(7) -0.008(6)
C80 0.066(7) 0.032(5) 0.031(5) -0.001(4) 0.019(5) 0.000(5)
C81 0.092(10) 0.029(6) 0.056(8) 0.023(5) 0.041(7) 0.014(6)
C82 0.087(10) 0.059(9) 0.054(8) 0.026(7) 0.004(7) 0.019(8)
C83 0.074(9) 0.052(7) 0.043(7) 0.013(6) 0.005(6) 0.010(6)
C84 0.055(7) 0.023(5) 0.038(6) 0.004(4) 0.017(5) 0.008(4)
C85 0.053(6) 0.014(4) 0.050(6) -0.002(4) 0.035(5) -0.005(4)
C86 0.041(6) 0.040(6) 0.034(5) -0.007(5) 0.002(5) -0.014(5)
C87 0.069(8) 0.031(5) 0.036(6) -0.003(4) 0.015(5) -0.010(5)
C88 0.082(9) 0.036(6) 0.031(6) -0.013(5) 0.029(6) -0.023(6)
C89 0.084(9) 0.029(6) 0.040(6) -0.007(5) 0.016(6) -0.028(6)
C90 0.139(14) 0.038(6) 0.030(6) -0.017(5) 0.018(7) -0.035(8)
C91 0.142(15) 0.044(8) 0.036(7) -0.015(6) 0.030(8) -0.036(9)
C92 0.122(13) 0.049(8) 0.037(7) -0.031(6) 0.048(8) -0.037(8)
C93 0.061(8) 0.044(7) 0.075(9) -0.034(6) 0.015(7) -0.032(6)

loop_
_atom_type_symbol
_atom_type_description
_atom_type_scat_dispersion_real
_atom_type_scat_dispersion_imag
_atom_type_scat_source
C C 0.0033 0.0016 'International Tables Vol C Tables 4.2.6.8 and 6.1.1.4'
H H 0.0000 0.0000 'International Tables Vol C Tables 4.2.6.8 and 6.1.1.4'
N N 0.0061 0.0033 'International Tables Vol C Tables 4.2.6.8 and 6.1.1.4'
O O 0.0106 0.0060 'International Tables Vol C Tables 4.2.6.8 and 6.1.1.4'
Co Co 0.3494 0.9721 'International Tables Vol C Tables 4.2.6.8 and 6.1.1.4'

loop_
_geom_angle_atom_site_label_1
_geom_angle_atom_site_label_2
_geom_angle_atom_site_label_3
_geom_angle
_geom_angle_site_symmetry_1
_geom_angle_site_symmetry_3
O9 Co1 O9 180.0 3_666 .
O9 Co1 O8 82.7(3) 3_666 .
O9 Co1 O8 97.3(3) . .
O9 Co1 O8 97.3(3) 3_666 3_666
O9 Co1 O8 82.7(3) . 3_666
O8 Co1 O8 180.0 . 3_666
O9 Co1 O7 97.1(3) 3_666 .
O9 Co1 O7 82.9(3) . .
O8 Co1 O7 83.6(3) . .
O8 Co1 O7 96.4(3) 3_666 .
O9 Co1 O7 82.9(3) 3_666 3_666
O9 Co1 O7 97.1(3) . 3_666
O8 Co1 O7 96.4(3) . 3_666
O8 Co1 O7 83.6(3) 3_666 3_666
O7 Co1 O7 180.0 . 3_666
C7 O1 Co4 129.8(6) . 3_666
C7 O1 Co2 124.5(6) . .
Co4 O1 Co2 102.9(3) 3_666 .
C8 N1 C9 119.0(10) . .
C8 N1 Co4 127.5(8) . 3_666
C9 N1 Co4 113.5(7) . 3_666
O3 Co2 O1 161.7(3) . .
O3 Co2 O8 113.5(3) . .
O1 Co2 O8 79.8(3) . .
O3 Co2 N2 87.8(3) . .
O1 Co2 N2 103.2(3) . .
O8 Co2 N2 98.3(3) . .
O3 Co2 O7 77.9(3) . .
O1 Co2 O7 91.6(3) . .
O8 Co2 O7 84.5(3) . .
N2 Co2 O7 165.2(3) . .
O3 Co2 O2 96.1(3) . .
O1 Co2 O2 70.7(3) . .
O8 Co2 O2 150.3(3) . .
N2 Co2 O2 85.1(3) . .
O7 Co2 O2 99.7(3) . .
C2 O2 C1 116.4(9) . .
C2 O2 Co2 113.8(6) . .
C1 O2 Co2 129.7(7) . .
C23 N2 C24 119.3(10) . .
C23 N2 Co2 127.7(7) . .
C24 N2 Co2 112.8(7) . .
C3 C2 O2 127.1(10) . .
C3 C2 C7 121.2(11) . .
O2 C2 C7 111.7(10) . .
O5 Co3 O7 112.5(3) . .
O5 Co3 O3 162.6(3) . .
O7 Co3 O3 79.6(3) . .
O5 Co3 N3 87.6(3) . .
O7 Co3 N3 102.0(3) . .
O3 Co3 N3 102.5(3) . .
O5 Co3 O9 78.4(3) . .
O7 Co3 O9 83.7(3) . .
O3 Co3 O9 91.1(3) . .
N3 Co3 O9 166.0(3) . .
O5 Co3 O4 95.4(3) . .
O7 Co3 O4 151.4(3) . .
O3 Co3 O4 71.9(3) . .
N3 Co3 O4 84.6(3) . .
O9 Co3 O4 96.5(3) . .
C22 O3 Co2 130.7(6) . .
C22 O3 Co3 121.1(6) . .
Co2 O3 Co3 103.1(3) . .
C38 N3 C39 119.9(10) . .
C38 N3 Co3 125.5(8) . .
C39 N3 Co3 114.6(7) . .
C2 C3 C4 120.4(11) . .
O1 Co4 O9 112.9(3) 3_666 .
O1 Co4 O5 160.7(3) 3_666 .
O9 Co4 O5 80.6(3) . .
O1 Co4 N1 87.7(3) 3_666 3_666
O9 Co4 N1 102.4(4) . 3_666
O5 Co4 N1 103.3(3) . 3_666
O1 Co4 O8 78.6(3) 3_666 3_666
O9 Co4 O8 83.7(3) . 3_666
O5 Co4 O8 89.8(3) . 3_666
N1 Co4 O8 166.3(3) 3_666 3_666
O1 Co4 O6 96.2(3) 3_666 .
O9 Co4 O6 150.4(3) . .
O5 Co4 O6 69.9(3) . .
N1 Co4 O6 83.1(4) 3_666 .
O8 Co4 O6 97.7(3) 3_666 .
C17 O4 C16 116.7(8) . .
C17 O4 Co3 114.1(6) . .
C16 O4 Co3 127.4(7) . .
C56 N4 C57 119.9(9) . .
C56 N4 Co6 125.9(7) . .
C57 N4 Co6 114.2(7) . .
C5 C4 C3 119.5(12) . .
O16 Co5 O16 180.0 3_556 .
O16 Co5 O18 96.3(2) 3_556 3_556
O16 Co5 O18 83.7(2) . 3_556
O16 Co5 O18 83.7(2) 3_556 .
O16 Co5 O18 96.3(2) . .
O18 Co5 O18 180.0 3_556 .
O16 Co5 O17 96.7(3) 3_556 .
O16 Co5 O17 83.3(3) . .
O18 Co5 O17 98.0(3) 3_556 .
O18 Co5 O17 82.0(3) . .
O16 Co5 O17 83.3(3) 3_556 3_556
O16 Co5 O17 96.7(3) . 3_556
O18 Co5 O17 82.0(3) 3_556 3_556
O18 Co5 O17 98.0(3) . 3_556
O17 Co5 O17 180.0 . 3_556
C55 O5 Co3 130.1(7) . .
C55 O5 Co4 126.2(6) . .
Co3 O5 Co4 102.6(3) . .
C71 N5 C72 115.5(9) . .
C71 N5 Co7 126.7(7) . .
C72 N5 Co7 117.7(7) . .
C4 C5 C6 121.7(13) . .
O10 Co6 O16 114.8(3) . .
O10 Co6 O14 159.5(3) . 3_556
O16 Co6 O14 79.7(3) . 3_556
O10 Co6 N4 87.6(3) . .
O16 Co6 N4 97.8(3) . .
O14 Co6 N4 105.3(3) 3_556 .
O10 Co6 O17 78.4(3) . .
O16 Co6 O17 83.4(3) . .
O14 Co6 O17 89.6(3) 3_556 .
N4 Co6 O17 165.0(3) . .
O10 Co6 O15 94.7(3) . 3_556
O16 Co6 O15 150.5(3) . 3_556
O14 Co6 O15 71.6(2) 3_556 3_556
N4 Co6 O15 83.5(3) . 3_556
O17 Co6 O15 102.9(3) . 3_556
C32 O6 C31 118.5(9) . .
C32 O6 Co4 113.8(6) . .
C31 O6 Co4 125.8(8) . .
C86 N6 C87 113.7(9) . .
C86 N6 Co8 127.2(7) . .
C87 N6 Co8 118.9(7) . .
C7 C6 C5 118.9(11) . .
C7 C6 C8 122.9(11) . .
C5 C6 C8 118.2(11) . .
O12 Co7 O17 112.6(3) . .
O12 Co7 O10 161.2(3) . .
O17 Co7 O10 79.8(3) . .
O12 Co7 N5 87.2(3) . .
O17 Co7 N5 99.0(3) . .
O10 Co7 N5 105.4(3) . .
O12 Co7 O18 77.2(2) . .
O17 Co7 O18 83.3(3) . .
O10 Co7 O18 90.8(3) . .
N5 Co7 O18 163.8(3) . .
O12 Co7 O11 94.9(2) . .
O17 Co7 O11 151.7(3) . .
O10 Co7 O11 71.9(2) . .
N5 Co7 O11 88.5(3) . .
O18 Co7 O11 97.0(3) . .
C46 O7 Co3 117.2(12) . .
C46 O7 Co1 124.5(13) . .
Co3 O7 Co1 97.8(3) . .
C46 O7 Co2 119.6(12) . .
Co3 O7 Co2 98.5(3) . .
Co1 O7 Co2 93.5(3) . .
O1 C7 C6 124.5(9) . .
O1 C7 C2 117.2(10) . .
C6 C7 C2 118.3(10) . .
O14 Co8 O18 114.6(3) . .
O14 Co8 O12 158.1(3) . .
O18 Co8 O12 79.9(3) . .
O14 Co8 N6 87.5(3) . .
O18 Co8 N6 99.6(3) . .
O12 Co8 N6 106.8(3) . .
O14 Co8 O16 77.2(3) . 3_556
O18 Co8 O16 83.0(3) . 3_556
O12 Co8 O16 89.1(3) . 3_556
N6 Co8 O16 164.0(3) . 3_556
O14 Co8 O13 92.1(3) . .
O18 Co8 O13 151.8(3) . .
O12 Co8 O13 71.9(2) . .
N6 Co8 O13 90.1(3) . .
O16 Co8 O13 94.9(2) 3_556 .
C47 O8 Co2 121.0(9) . .
C47 O8 Co1 121.9(9) . .
Co2 O8 Co1 96.7(3) . .
C47 O8 Co4 119.6(9) . 3_666
Co2 O8 Co4 97.6(3) . 3_666
Co1 O8 Co4 93.8(3) . 3_666
N1 C8 C6 126.6(12) . .
C48 O9 Co4 117.7(10) . .
C48 O9 Co1 122.7(10) . .
Co4 O9 Co1 98.1(3) . .
C48 O9 Co3 120.9(10) . .
Co4 O9 Co3 97.8(3) . .
Co1 O9 Co3 94.0(3) . .
N1 C9 C10 117.0(9) . .
C37 O10 Co6 128.6(6) . .
C37 O10 Co7 118.6(5) . .
Co6 O10 Co7 102.4(3) . .
C11 C10 C15 118.2(12) . .
C11 C10 C9 122.3(12) . .
C15 C10 C9 119.5(13) . .
C50 O11 C49 117.0(8) . .
C50 O11 Co7 112.0(5) . .
C49 O11 Co7 130.5(7) . .
C10 C11 C12 120.8(15) . .
C70 O12 Co7 130.0(6) . .
C70 O12 Co8 123.0(5) . .
Co7 O12 Co8 103.2(3) . .
C13 C12 C11 120.1(17) . .
C65 O13 C64 118.7(8) . .
C65 O13 Co8 113.1(5) . .
C64 O13 Co8 125.2(6) . .
C14 C13 C12 120.2(16) . .
C85 O14 Co8 131.1(6) . .
C85 O14 Co6 122.0(5) . 3_556
Co8 O14 Co6 104.9(3) . 3_556
C13 C14 C15 120.1(15) . .
C80 O15 C79 118.9(8) . .
C80 O15 Co6 113.9(6) . 3_556
C79 O15 Co6 127.1(7) . 3_556
C14 C15 C10 120.5(15) . .
C95 O16 Co6 120.4(9) . .
C95 O16 Co5 118.9(8) . .
Co6 O16 Co5 98.7(3) . .
C95 O16 Co8 122.3(8) . 3_556
Co6 O16 Co8 97.5(3) . 3_556
Co5 O16 Co8 93.2(3) . 3_556
C94 O17 Co7 119.5(11) . .
C94 O17 Co5 124.8(11) . .
Co7 O17 Co5 98.3(3) . .
C94 O17 Co6 117.1(11) . .
Co7 O17 Co6 98.2(3) . .
Co5 O17 Co6 92.9(3) . .
C18 C17 O4 125.9(9) . .
C18 C17 C22 124.0(11) . .
O4 C17 C22 110.1(10) . .
C96 O18 Co8 115.3(12) . .
C96 O18 Co5 122.0(12) . .
Co8 O18 Co5 97.9(3) . .
C96 O18 Co7 122.9(12) . .
Co8 O18 Co7 99.1(3) . .
Co5 O18 Co7 94.5(3) . .
C17 C18 C19 119.8(11) . .
C20 C19 C18 119.9(13) . .
C21 C20 C19 122.0(12) . .
C20 C21 C22 120.0(10) . .
C20 C21 C23 120.3(11) . .
C22 C21 C23 119.8(11) . .
O3 C22 C17 120.3(10) . .
O3 C22 C21 125.4(9) . .
C17 C22 C21 114.3(11) . .
N2 C23 C21 127.1(11) . .
N2 C24 C25 116.1(10) . .
C26 C25 C30 118.2(13) . .
C26 C25 C24 120.9(12) . .
C30 C25 C24 120.9(12) . .
C25 C26 C27 120.8(14) . .
C26 C27 C28 120.7(13) . .
C29 C28 C27 117.6(15) . .
C30 C29 C28 121.2(17) . .
C29 C30 C25 121.4(14) . .
O6 C32 C33 125.7(11) . .
O6 C32 C55 113.8(10) . .
C33 C32 C55 120.4(12) . .
C32 C33 C34 119.0(12) . .
C35 C34 C33 120.1(13) . .
C34 C35 C36 121.0(14) . .
C55 C36 C35 120.2(11) . .
C55 C36 C38 123.1(10) . .
C35 C36 C38 116.7(12) . .
O10 C37 C54 125.5(8) . .
O10 C37 C50 118.8(9) . .
C54 C37 C50 115.8(9) . .
N3 C38 C36 128.5(12) . .
N3 C39 C40 115.1(9) . .
C41 C40 C45 119.2(11) . .
C41 C40 C39 122.1(11) . .
C45 C40 C39 118.7(11) . .
C40 C41 C42 120.6(13) . .
C43 C42 C41 119.4(15) . .
C42 C43 C44 120.8(13) . .
C43 C44 C45 120.0(13) . .
C40 C45 C44 119.9(13) . .
C51 C50 O11 124.8(9) . .
C51 C50 C37 123.3(10) . .
O11 C50 C37 111.9(9) . .
C50 C51 C52 120.1(10) . .
C53 C52 C51 118.7(12) . .
C54 C53 C52 122.3(11) . .
C53 C54 C37 119.8(9) . .
C53 C54 C56 119.7(10) . .
C37 C54 C56 120.5(9) . .
O5 C55 C36 124.8(10) . .
O5 C55 C32 115.8(11) . .
C36 C55 C32 119.3(11) . .
N4 C56 C54 127.7(10) . .
N4 C57 C58 118.4(10) . .
C63 C58 C59 116.6(11) . .
C63 C58 C57 121.7(11) . .
C59 C58 C57 121.5(11) . .
C60 C59 C58 121.6(11) . .
C59 C60 C61 121.4(14) . .
C62 C61 C60 118.0(13) . .
C61 C62 C63 121.6(12) . .
C62 C63 C58 120.7(11) . .
O13 C65 C66 125.5(9) . .
O13 C65 C70 113.8(8) . .
C66 C65 C70 120.7(10) . .
C65 C66 C67 119.9(10) . .
C68 C67 C66 120.4(11) . .
C67 C68 C69 121.0(12) . .
C70 C69 C68 120.2(10) . .
C70 C69 C71 121.7(10) . .
C68 C69 C71 118.1(11) . .
O12 C70 C69 125.7(9) . .
O12 C70 C65 116.6(8) . .
C69 C70 C65 117.7(9) . .
N5 C71 C69 127.5(10) . .
N5 C72 C73 111.3(10) . .
C78 C73 C74 118.3(16) . .
C78 C73 C72 121.5(13) . .
C74 C73 C72 120.2(17) . .
C73 C74 C75 119(2) . .
C76 C75 C74 121.4(17) . .
C75 C76 C77 120.6(19) . .
C76 C77 C78 119(2) . .
C73 C78 C77 122.1(16) . .
C81 C80 O15 125.9(10) . .
C81 C80 C85 122.0(11) . .
O15 C80 C85 112.1(9) . .
C80 C81 C82 119.6(11) . .
C83 C82 C81 120.1(12) . .
C82 C83 C84 122.1(13) . .
C85 C84 C83 118.6(10) . .
C85 C84 C86 122.7(9) . .
C83 C84 C86 118.7(11) . .
O14 C85 C84 124.5(8) . .
O14 C85 C80 118.0(10) . .
C84 C85 C80 117.5(10) . .
N6 C86 C84 126.2(10) . .
N6 C87 C89 107.5(8) . .
C89 C88 C93 121.5(12) . .
C88 C89 C90 119.2(13) . .
C88 C89 C87 121.5(10) . .
C90 C89 C87 119.3(13) . .
C91 C90 C89 122.0(16) . .
C92 C91 C90 118.1(13) . .
C91 C92 C93 122.4(13) . .
C88 C93 C92 116.6(14) . .

loop_
_geom_bond_atom_site_label_1
_geom_bond_atom_site_label_2
_geom_bond_distance
_geom_bond_site_symmetry_2
Co1 O9 2.098(7) 3_666
Co1 O9 2.098(7) .
Co1 O8 2.120(7) .
Co1 O8 2.120(7) 3_666
Co1 O7 2.130(7) .
Co1 O7 2.130(7) 3_666
O1 C7 1.335(13) .
O1 Co4 2.001(7) 3_666
O1 Co2 2.046(7) .
N1 C8 1.250(14) .
N1 C9 1.499(14) .
N1 Co4 2.087(9) 3_666
C1 O2 1.428(12) .
Co2 O3 1.981(7) .
Co2 O8 2.055(7) .
Co2 N2 2.077(10) .
Co2 O7 2.154(7) .
Co2 O2 2.374(8) .
O2 C2 1.392(13) .
N2 C23 1.264(15) .
N2 C24 1.509(12) .
C2 C3 1.349(17) .
C2 C7 1.442(14) .
Co3 O5 2.002(7) .
Co3 O7 2.015(7) .
Co3 O3 2.051(7) .
Co3 N3 2.108(9) .
Co3 O9 2.176(7) .
Co3 O4 2.313(8) .
O3 C22 1.294(14) .
N3 C38 1.269(14) .
N3 C39 1.488(12) .
C3 C4 1.401(19) .
Co4 O9 2.028(7) .
Co4 O5 2.057(8) .
Co4 O8 2.149(8) 3_666
Co4 O6 2.396(8) .
O4 C17 1.390(13) .
O4 C16 1.454(11) .
N4 C56 1.233(13) .
N4 C57 1.477(12) .
N4 Co6 2.095(8) .
C4 C5 1.367(17) .
Co5 O16 2.080(6) 3_556
Co5 O16 2.080(6) .
Co5 O18 2.115(7) 3_556
Co5 O18 2.115(7) .
Co5 O17 2.125(7) .
Co5 O17 2.125(7) 3_556
O5 C55 1.347(14) .
N5 C71 1.258(14) .
N5 C72 1.503(12) .
N5 Co7 2.096(9) .
C5 C6 1.411(17) .
Co6 O10 1.986(6) .
Co6 O16 2.025(6) .
Co6 O14 2.044(7) 3_556
Co6 O17 2.171(7) .
Co6 O15 2.330(7) 3_556
O6 C32 1.377(15) .
O6 C31 1.436(12) .
N6 C86 1.279(14) .
N6 C87 1.502(13) .
N6 Co8 2.087(9) .
C6 C7 1.391(16) .
C6 C8 1.475(15) .
Co7 O12 2.012(6) .
Co7 O17 2.022(6) .
Co7 O10 2.082(7) .
Co7 O18 2.161(7) .
Co7 O11 2.294(7) .
O7 C46 1.64(3) .
Co8 O14 1.967(6) .
Co8 O18 2.014(6) .
Co8 O12 2.043(6) .
Co8 O16 2.204(7) 3_556
Co8 O13 2.317(7) .
O8 C47 1.367(19) .
O9 C48 1.45(2) .
C9 C10 1.509(16) .
O10 C37 1.296(12) .
C10 C11 1.36(2) .
C10 C15 1.397(17) .
O11 C50 1.388(13) .
O11 C49 1.452(11) .
C11 C12 1.39(2) .
O12 C70 1.308(11) .
C12 C13 1.36(2) .
O13 C65 1.358(12) .
O13 C64 1.445(10) .
C13 C14 1.35(2) .
O14 C85 1.340(13) .
C14 C15 1.383(19) .
O15 C80 1.378(13) .
O15 C79 1.443(12) .
O16 C95 1.49(2) .
O17 C94 1.47(3) .
C17 C18 1.334(17) .
C17 C22 1.430(14) .
O18 C96 1.51(3) .
C18 C19 1.385(18) .
C19 C20 1.372(17) .
C20 C21 1.365(17) .
C21 C22 1.457(16) .
C21 C23 1.479(14) .
C24 C25 1.520(17) .
C25 C26 1.359(15) .
C25 C30 1.388(19) .
C26 C27 1.384(18) .
C27 C28 1.39(2) .
C28 C29 1.38(2) .
C29 C30 1.35(2) .
C32 C33 1.391(17) .
C32 C55 1.420(14) .
C33 C34 1.40(2) .
C34 C35 1.375(19) .
C35 C36 1.395(16) .
C36 C55 1.364(17) .
C36 C38 1.447(15) .
C37 C54 1.422(15) .
C37 C50 1.428(12) .
C39 C40 1.523(15) .
C40 C41 1.368(18) .
C40 C45 1.377(17) .
C41 C42 1.405(18) .
C42 C43 1.36(2) .
C43 C44 1.36(2) .
C44 C45 1.401(18) .
C50 C51 1.332(16) .
C51 C52 1.390(17) .
C52 C53 1.384(15) .
C53 C54 1.367(15) .
C54 C56 1.479(12) .
C57 C58 1.490(16) .
C58 C63 1.389(14) .
C58 C59 1.400(16) .
C59 C60 1.333(19) .
C60 C61 1.38(2) .
C61 C62 1.36(2) .
C62 C63 1.363(17) .
C65 C66 1.376(15) .
C65 C70 1.434(13) .
C66 C67 1.379(17) .
C67 C68 1.359(17) .
C68 C69 1.401(16) .
C69 C70 1.380(14) .
C69 C71 1.478(15) .
C72 C73 1.51(2) .
C73 C78 1.35(2) .
C73 C74 1.397(19) .
C74 C75 1.41(3) .
C75 C76 1.33(3) .
C76 C77 1.37(2) .
C77 C78 1.40(2) .
C80 C81 1.366(16) .
C80 C85 1.420(13) .
C81 C82 1.39(2) .
C82 C83 1.343(18) .
C83 C84 1.418(15) .
C84 C85 1.402(15) .
C84 C86 1.444(14) .
C87 C89 1.507(17) .
C88 C89 1.358(18) .
C88 C93 1.414(16) .
C89 C90 1.396(16) .
C90 C91 1.38(2) .
C91 C92 1.37(2) .
C92 C93 1.42(2) .

loop_
_platon_squeeze_void_nr
_platon_squeeze_void_average_x
_platon_squeeze_void_average_y
_platon_squeeze_void_average_z
_platon_squeeze_void_volume
_platon_squeeze_void_count_electrons
_platon_squeeze_void_content
1 0.246 -0.051 0.782 463 140 ' '
2 0.246 0.551 0.282 464 140 ' '
3 0.418 0.671 0.801 15 1 ' '
4 0.418 0.829 0.301 14 1 ' '
5 0.584 0.175 0.697 16 1 ' '
6 0.584 0.325 0.197 16 1 ' '
7 0.754 0.051 0.218 462 140 ' '
8 0.754 0.449 0.718 461 140 ' '
